data_4125623
loop_
_publ_author_name
'Corrie, Tom J. A.'
'Ball, Liam T.'
'Russell, Christopher A.'
'Lloyd-Jones, Guy C'

_publ_section_title
;
 Au-Catalyzed Biaryl Coupling To Generate 5- to 9-Membered Rings:
 Turnover-Limiting Reductive Elimination versus \p-Complexation.
;
_journal_issue 1
_journal_name_full 'Journal of the American Chemical Society'
_journal_page_first 245
_journal_page_last 254
_journal_paper_doi 10.1021/jacs.6b10018
_journal_volume 139
_journal_year 2017
_chemical_formula_moiety 'C15 H14 O'
_chemical_formula_sum 'C15 H14 O'
_chemical_formula_weight 210.26
_space_group_crystal_system orthorhombic
_space_group_IT_number 61
_space_group_name_Hall '-P 2ac 2ab'
_space_group_name_H-M_alt 'P b c a'
_symmetry_space_group_name_Hall '-P 2ac 2ab'
_symmetry_space_group_name_H-M 'P b c a'
_atom_sites_solution_hydrogens difmap
_atom_sites_solution_primary direct
_atom_sites_solution_secondary difmap
_audit_creation_date 2015-07-23
_audit_creation_method
;
Olex2 1.2-beta
(compiled 2015.01.26 svn.r3150 for OlexSys, GUI svn.r4998)
;
_cell_angle_alpha 90
_cell_angle_beta 90
_cell_angle_gamma 90
_cell_formula_units_Z 8
_cell_length_a 7.69025(7)
_cell_length_b 13.54657(17)
_cell_length_c 20.9417(2)
_cell_measurement_reflns_used 11490
_cell_measurement_temperature 120.0
_cell_measurement_theta_max 75.9380
_cell_measurement_theta_min 4.1950
_cell_volume 2181.63(4)
_computing_cell_refinement
;
CrysAlisPro, Agilent Technologies,
Version 1.171.37.35e (release 07-10-2014 CrysAlis171 .NET)
(compiled Oct  7 2014,17:20:27)
;
_computing_data_collection
;
CrysAlisPro, Agilent Technologies,
Version 1.171.37.35e (release 07-10-2014 CrysAlis171 .NET)
(compiled Oct  7 2014,17:20:27)
;
_computing_data_reduction
;
CrysAlisPro, Agilent Technologies,
Version 1.171.37.35e (release 07-10-2014 CrysAlis171 .NET)
(compiled Oct  7 2014,17:20:27)
;
_computing_molecular_graphics 'Olex2 (Dolomanov et al., 2009)'
_computing_publication_material 'Olex2 (Dolomanov et al., 2009)'
_computing_structure_refinement 'ShelXL (Sheldrick, 2008)'
_computing_structure_solution 'ShelXS (Sheldrick, 2008)'
_diffrn_ambient_environment N~2~
_diffrn_ambient_temperature 120.0
_diffrn_detector 'CCD plate'
_diffrn_detector_area_resol_mean 5.1574
_diffrn_detector_type Atlas
_diffrn_measured_fraction_theta_full 0.995
_diffrn_measured_fraction_theta_max 0.992
_diffrn_measurement_details
;
#__ type_ start__ end____ width___ exp.time_
  1 omega -113.00  -17.00   1.0000    1.0000
omega____ theta____ kappa____ phi______ frames
    -      -43.1686  -57.0000  120.0000 96

#__ type_ start__ end____ width___ exp.time_
  2 omega  -70.00   27.00   1.0000    1.0000
omega____ theta____ kappa____ phi______ frames
    -      -43.1686   57.0000  -90.0000 97

#__ type_ start__ end____ width___ exp.time_
  3 omega   24.00   99.00   1.0000    1.0000
omega____ theta____ kappa____ phi______ frames
    -       43.1686 -126.0000  -31.0000 75

#__ type_ start__ end____ width___ exp.time_
  4 omega   23.00   98.00   1.0000    1.0000
omega____ theta____ kappa____ phi______ frames
    -       43.1686 -125.0000 -180.0000 75

#__ type_ start__ end____ width___ exp.time_
  5 omega   39.00  121.00   1.0000    2.0000
omega____ theta____ kappa____ phi______ frames
    -      111.0000 -125.0000  150.0000 82

#__ type_ start__ end____ width___ exp.time_
  6 omega   87.00  178.00   1.0000    2.0000
omega____ theta____ kappa____ phi______ frames
    -      111.0000   30.0000  150.0000 91

#__ type_ start__ end____ width___ exp.time_
  7 omega   94.00  178.00   1.0000    2.0000
omega____ theta____ kappa____ phi______ frames
    -      111.0000  125.0000   30.0000 84

#__ type_ start__ end____ width___ exp.time_
  8 omega   41.00  139.00   1.0000    2.0000
omega____ theta____ kappa____ phi______ frames
    -      111.0000  -61.0000  -60.0000 98

#__ type_ start__ end____ width___ exp.time_
  9 omega   39.00  121.00   1.0000    2.0000
omega____ theta____ kappa____ phi______ frames
    -      111.0000 -125.0000    0.0000 82

#__ type_ start__ end____ width___ exp.time_
 10 omega   87.00  178.00   1.0000    2.0000
omega____ theta____ kappa____ phi______ frames
    -      111.0000   45.0000 -120.0000 91

#__ type_ start__ end____ width___ exp.time_
 11 omega   40.00   99.00   1.0000    2.0000
omega____ theta____ kappa____ phi______ frames
    -      111.0000  -45.0000 -120.0000 59

#__ type_ start__ end____ width___ exp.time_
 12 omega   39.00  121.00   1.0000    2.0000
omega____ theta____ kappa____ phi______ frames
    -      111.0000 -125.0000 -120.0000 82

#__ type_ start__ end____ width___ exp.time_
 13 omega   30.00  109.00   1.0000    2.0000
omega____ theta____ kappa____ phi______ frames
    -      111.0000  -94.0000  120.0000 79

#__ type_ start__ end____ width___ exp.time_
 14 omega   94.00  178.00   1.0000    2.0000
omega____ theta____ kappa____ phi______ frames
    -      111.0000  125.0000  150.0000 84

#__ type_ start__ end____ width___ exp.time_
 15 omega   36.00   91.00   1.0000    2.0000
omega____ theta____ kappa____ phi______ frames
    -      111.0000  -30.0000    0.0000 55

#__ type_ start__ end____ width___ exp.time_
 16 omega -117.00  -12.00   1.0000    1.0000
omega____ theta____ kappa____ phi______ frames
    -      -43.1686  -77.0000  -30.0000 105
;
_diffrn_measurement_device 'four-circle diffractometer'
_diffrn_measurement_device_type 'Rigaku Oxford Diffraction SuperNova'
_diffrn_measurement_method '\w scans'
_diffrn_orient_matrix_UB_11 -0.0009722000
_diffrn_orient_matrix_UB_12 -0.1126329000
_diffrn_orient_matrix_UB_13 -0.0103454000
_diffrn_orient_matrix_UB_21 -0.0954524000
_diffrn_orient_matrix_UB_22 -0.0138045000
_diffrn_orient_matrix_UB_23 0.0640285000
_diffrn_orient_matrix_UB_31 -0.1760839000
_diffrn_orient_matrix_UB_32 0.0081720000
_diffrn_orient_matrix_UB_33 -0.0346760000
_diffrn_radiation_monochromator mirror
_diffrn_radiation_probe x-ray
_diffrn_radiation_type CuK\a
_diffrn_radiation_wavelength 1.54184
_diffrn_reflns_av_R_equivalents 0.0678
_diffrn_reflns_av_unetI/netI 0.0274
_diffrn_reflns_Laue_measured_fraction_full 0.995
_diffrn_reflns_Laue_measured_fraction_max 0.992
_diffrn_reflns_limit_h_max 8
_diffrn_reflns_limit_h_min -9
_diffrn_reflns_limit_k_max 17
_diffrn_reflns_limit_k_min -16
_diffrn_reflns_limit_l_max 23
_diffrn_reflns_limit_l_min -26
_diffrn_reflns_number 17154
_diffrn_reflns_point_group_measured_fraction_full 0.995
_diffrn_reflns_point_group_measured_fraction_max 0.992
_diffrn_reflns_theta_full 67.684
_diffrn_reflns_theta_max 76.161
_diffrn_reflns_theta_min 4.222
_diffrn_source 'sealed X-ray tube'
_diffrn_source_current 0.8
_diffrn_source_type 'SuperNova (Cu) X-ray Source'
_diffrn_source_voltage 50
_exptl_absorpt_coefficient_mu 0.609
_exptl_absorpt_correction_T_max 1.00000
_exptl_absorpt_correction_T_min 0.63054
_exptl_absorpt_correction_type multi-scan
_exptl_absorpt_process_details
;
CrysAlisPro, Agilent Technologies,
Version 1.171.37.35e (release 07-10-2014 CrysAlis171 .NET)
(compiled Oct  7 2014,17:20:27)
Empirical absorption correction using spherical harmonics,
 implemented in SCALE3 ABSPACK scaling algorithm.
Empirical absorption correction using spherical harmonics,
 implemented in SCALE3 ABSPACK scaling algorithm.
;
_exptl_crystal_colour colourless
_exptl_crystal_colour_primary colourless
_exptl_crystal_density_diffrn 1.280
_exptl_crystal_description block
_exptl_crystal_F_000 896
_exptl_crystal_recrystallization_method 'The material was recrystallised from methanol by slow cooling'
_exptl_crystal_size_max 0.3937
_exptl_crystal_size_mid 0.3069
_exptl_crystal_size_min 0.0702
_refine_diff_density_max 0.331
_refine_diff_density_min -0.232
_refine_diff_density_rms 0.051
_refine_ls_extinction_coef 0.0085(15)
_refine_ls_extinction_expression Fc^*^=kFc[1+0.001xFc^2^\l^3^/sin(2\q)]^-1/4^
_refine_ls_extinction_method 'SHELXL-2014/7 (Sheldrick 2014'
_refine_ls_goodness_of_fit_ref 1.054
_refine_ls_hydrogen_treatment refall
_refine_ls_matrix_type full
_refine_ls_number_parameters 202
_refine_ls_number_reflns 2265
_refine_ls_number_restraints 0
_refine_ls_restrained_S_all 1.054
_refine_ls_R_factor_all 0.0515
_refine_ls_R_factor_gt 0.0499
_refine_ls_shift/su_max 0.000
_refine_ls_shift/su_mean 0.000
_refine_ls_structure_factor_coef Fsqd
_refine_ls_weighting_details 'w=1/[\s^2^(Fo^2^)+(0.0904P)^2^+0.7282P] where P=(Fo^2^+2Fc^2^)/3'
_refine_ls_weighting_scheme calc
_refine_ls_wR_factor_gt 0.1370
_refine_ls_wR_factor_ref 0.1390
_reflns_Friedel_coverage 0.000
_reflns_number_gt 2132
_reflns_number_total 2265
_reflns_threshold_expression 'I > 2\s(I)'
_cod_data_source_file ja6b10018_si_002.cif
_cod_data_source_block gl15001
_cod_database_code 4125623
_chemical_oxdiff_formula 'C15 H14 O'
_chemical_oxdiff_usercomment '@ 120 K TC91'
_shelx_space_group_comment
;
The symmetry employed for this shelxl refinement is uniquely defined
by the following loop, which should always be used as a source of
symmetry information in preference to the above space-group names.
They are only intended as comments.
;
_reflns_odcompleteness_completeness 99.51
_reflns_odcompleteness_iscentric 1
_reflns_odcompleteness_theta 66.97
_olex2_refinement_description
;
;
_shelx_shelxl_version_number 2014/7
_olex2_date_sample_submission 2015-07-21
_olex2_diffrn_ambient_temperature_device 'Oxford Cryosystems Cryostream 700+'
_olex2_exptl_crystal_mounting_method 'The crystal was mounted on a MITIGEN holder in Paratone oil'
_olex2_submission_original_sample_id TC91
_olex2_submission_special_instructions 'No special instructions were received'

loop_
_space_group_symop_operation_xyz
'x, y, z'
'-x+1/2, -y, z+1/2'
'x+1/2, -y+1/2, -z'
'-x, y+1/2, -z+1/2'
'-x, -y, -z'
'x-1/2, y, -z-1/2'
'-x-1/2, y-1/2, z'
'x, -y-1/2, z-1/2'

loop_
_atom_site_label
_atom_site_type_symbol
_atom_site_fract_x
_atom_site_fract_y
_atom_site_fract_z
_atom_site_U_iso_or_equiv
_atom_site_adp_type
_atom_site_occupancy
_atom_site_site_symmetry_order
_atom_site_calc_flag
O8 O 0.04363(13) 0.96819(7) 0.08365(5) 0.0274(3) Uani 1 1 d
C1 C 0.29209(16) 0.76753(9) 0.10412(5) 0.0182(3) Uani 1 1 d
C2 C 0.46278(16) 0.73450(10) 0.11406(6) 0.0208(3) Uani 1 1 d
H2 H 0.487(2) 0.6823(14) 0.1464(9) 0.026(4) Uiso 1 1 d
C3 C 0.60117(17) 0.77474(10) 0.08048(6) 0.0231(3) Uani 1 1 d
H3 H 0.718(3) 0.7507(15) 0.0889(9) 0.037(5) Uiso 1 1 d
C4 C 0.57103(17) 0.84856(10) 0.03574(6) 0.0248(3) Uani 1 1 d
H4 H 0.666(2) 0.8763(13) 0.0096(9) 0.032(4) Uiso 1 1 d
C5 C 0.40223(18) 0.88128(10) 0.02524(6) 0.0234(3) Uani 1 1 d
H5 H 0.382(2) 0.9313(14) -0.0097(9) 0.032(4) Uiso 1 1 d
C6 C 0.26157(16) 0.84253(9) 0.05929(5) 0.0197(3) Uani 1 1 d
C7 C 0.08152(17) 0.88211(9) 0.04579(6) 0.0227(3) Uani 1 1 d
H7A H -0.012(2) 0.8312(13) 0.0519(9) 0.030(4) Uiso 1 1 d
H7B H 0.074(2) 0.9052(12) 0.0022(8) 0.027(4) Uiso 1 1 d
C9 C -0.04139(18) 0.94927(11) 0.14269(7) 0.0285(4) Uani 1 1 d
H9A H -0.153(2) 0.9189(13) 0.1368(8) 0.029(4) Uiso 1 1 d
H9B H -0.056(2) 1.0145(15) 0.1602(10) 0.036(5) Uiso 1 1 d
C10 C 0.05870(18) 0.88408(11) 0.19015(6) 0.0258(3) Uani 1 1 d
H10A H 0.187(2) 0.9043(13) 0.1899(8) 0.028(4) Uiso 1 1 d
H10B H 0.016(2) 0.9010(13) 0.2339(9) 0.031(4) Uiso 1 1 d
C11 C 0.03803(16) 0.77412(10) 0.18017(6) 0.0212(3) Uani 1 1 d
C12 C -0.09328(17) 0.72433(11) 0.21306(6) 0.0266(3) Uani 1 1 d
H12 H -0.170(3) 0.7616(14) 0.2426(10) 0.037(5) Uiso 1 1 d
C13 C -0.11668(18) 0.62310(11) 0.20683(6) 0.0289(4) Uani 1 1 d
H13 H -0.212(3) 0.5920(14) 0.2310(9) 0.038(5) Uiso 1 1 d
C14 C -0.00677(18) 0.56944(11) 0.16736(6) 0.0264(3) Uani 1 1 d
H14 H -0.020(3) 0.4996(16) 0.1622(10) 0.038(5) Uiso 1 1 d
C15 C 0.12620(17) 0.61713(10) 0.13480(6) 0.0221(3) Uani 1 1 d
H15 H 0.203(2) 0.5806(12) 0.1074(8) 0.022(4) Uiso 1 1 d
C16 C 0.14863(15) 0.71957(9) 0.14022(5) 0.0187(3) Uani 1 1 d

loop_
_atom_site_aniso_label
_atom_site_aniso_U_11
_atom_site_aniso_U_22
_atom_site_aniso_U_33
_atom_site_aniso_U_23
_atom_site_aniso_U_13
_atom_site_aniso_U_12
O8 0.0299(5) 0.0204(5) 0.0317(5) -0.0017(4) -0.0010(4) 0.0036(4)
C1 0.0189(6) 0.0191(6) 0.0165(5) -0.0023(4) 0.0005(4) -0.0008(4)
C2 0.0206(6) 0.0225(6) 0.0193(6) 0.0001(4) 0.0001(4) 0.0010(5)
C3 0.0182(6) 0.0272(7) 0.0239(6) -0.0035(5) 0.0014(5) -0.0003(5)
C4 0.0242(7) 0.0275(7) 0.0228(6) -0.0019(5) 0.0045(5) -0.0067(5)
C5 0.0276(7) 0.0212(6) 0.0214(6) 0.0017(5) 0.0001(5) -0.0040(5)
C6 0.0215(6) 0.0188(6) 0.0188(6) -0.0022(4) -0.0014(4) -0.0009(4)
C7 0.0241(7) 0.0200(6) 0.0240(6) -0.0007(5) -0.0036(5) 0.0021(5)
C9 0.0255(7) 0.0242(7) 0.0359(8) -0.0058(6) 0.0016(5) 0.0048(5)
C10 0.0261(7) 0.0276(7) 0.0236(6) -0.0074(5) 0.0007(5) 0.0012(5)
C11 0.0192(6) 0.0271(7) 0.0174(6) -0.0015(5) -0.0016(4) 0.0005(5)
C12 0.0212(6) 0.0383(8) 0.0203(6) 0.0001(5) 0.0023(5) -0.0006(5)
C13 0.0231(6) 0.0413(8) 0.0225(6) 0.0065(5) 0.0009(5) -0.0086(5)
C14 0.0286(7) 0.0271(7) 0.0234(6) 0.0051(5) -0.0032(5) -0.0068(5)
C15 0.0241(6) 0.0235(7) 0.0186(6) 0.0013(4) -0.0009(5) -0.0005(5)
C16 0.0176(6) 0.0228(6) 0.0156(5) 0.0014(4) -0.0013(4) -0.0003(4)

loop_
_atom_type_symbol
_atom_type_description
_atom_type_scat_dispersion_real
_atom_type_scat_dispersion_imag
_atom_type_scat_source
C C 0.0181 0.0091 'International Tables Vol C Tables 4.2.6.8 and 6.1.1.4'
H H 0.0000 0.0000 'International Tables Vol C Tables 4.2.6.8 and 6.1.1.4'
O O 0.0492 0.0322 'International Tables Vol C Tables 4.2.6.8 and 6.1.1.4'

loop_
_exptl_crystal_face_index_h
_exptl_crystal_face_index_k
_exptl_crystal_face_index_l
_exptl_crystal_face_perp_dist
_exptl_oxdiff_crystal_face_indexfrac_h
_exptl_oxdiff_crystal_face_indexfrac_k
_exptl_oxdiff_crystal_face_indexfrac_l
_exptl_oxdiff_crystal_face_x
_exptl_oxdiff_crystal_face_y
_exptl_oxdiff_crystal_face_z
-5 1 -4 0.1771 -4.7780 0.5564 -3.8433 -0.0183 0.2023 0.9792
-4 0 7 0.1824 -4.2877 0.0094 6.9691 -0.0690 0.8554 0.5134
-3 0 11 0.1810 -2.7215 -0.3217 11.3905 -0.0790 0.9935 0.0816
0 -1 14 0.1767 -0.0726 -0.6320 13.5600 -0.0690 0.8839 -0.4626
5 -1 4 0.1746 4.8084 -0.5453 3.5554 0.0200 -0.2238 -0.9744
0 1 -14 0.1182 0.3613 0.6078 -13.5286 0.0712 -0.9091 0.4105
0 -9 2 0.0410 -0.4900 -8.6663 1.8391 0.9576 0.2842 -0.0483
0 9 -2 0.0246 0.3723 8.6688 -2.0060 -0.9560 -0.2836 0.0748
0 -1 -1 0.0859 -0.0005 -0.9988 -1.0012 0.1229 -0.0503 0.0266
0 5 4 0.1097 0.0026 4.9932 4.0056 -0.6038 0.1873 -0.0986
3 1 5 0.1707 3.0009 1.0020 5.0020 -0.1675 0.0200 -0.6937

loop_
_geom_angle_atom_site_label_1
_geom_angle_atom_site_label_2
_geom_angle_atom_site_label_3
_geom_angle
C9 O8 C7 115.20(10)
C2 C1 C6 119.14(11)
C2 C1 C16 118.66(11)
C6 C1 C16 122.17(11)
C1 C2 H2 120.1(10)
C3 C2 C1 121.17(12)
C3 C2 H2 118.7(10)
C2 C3 H3 119.1(12)
C2 C3 C4 119.77(12)
C4 C3 H3 121.2(12)
C3 C4 H4 121.7(10)
C5 C4 C3 119.48(12)
C5 C4 H4 118.8(10)
C4 C5 H5 118.4(10)
C4 C5 C6 121.50(12)
C6 C5 H5 120.0(10)
C1 C6 C7 122.36(11)
C5 C6 C1 118.93(11)
C5 C6 C7 118.70(11)
O8 C7 C6 111.70(10)
O8 C7 H7A 109.9(10)
O8 C7 H7B 104.2(10)
C6 C7 H7A 112.9(10)
C6 C7 H7B 110.3(10)
H7A C7 H7B 107.3(14)
O8 C9 H9A 112.2(10)
O8 C9 H9B 102.6(12)
O8 C9 C10 115.83(11)
H9A C9 H9B 109.8(16)
C10 C9 H9A 106.5(11)
C10 C9 H9B 109.9(12)
C9 C10 H10A 109.0(10)
C9 C10 H10B 107.4(11)
H10A C10 H10B 104.9(14)
C11 C10 C9 115.09(11)
C11 C10 H10A 111.3(10)
C11 C10 H10B 108.6(11)
C12 C11 C10 118.92(12)
C12 C11 C16 118.57(12)
C16 C11 C10 122.49(11)
C11 C12 H12 119.4(11)
C13 C12 C11 121.61(13)
C13 C12 H12 119.0(11)
C12 C13 H13 118.1(11)
C14 C13 C12 119.61(12)
C14 C13 H13 122.3(11)
C13 C14 H14 121.4(12)
C13 C14 C15 119.82(13)
C15 C14 H14 118.7(12)
C14 C15 H15 120.4(10)
C14 C15 C16 120.73(12)
C16 C15 H15 118.8(10)
C11 C16 C1 121.52(11)
C15 C16 C1 118.84(11)
C15 C16 C11 119.64(11)

loop_
_geom_bond_atom_site_label_1
_geom_bond_atom_site_label_2
_geom_bond_distance
O8 C7 1.4399(15)
O8 C9 1.4219(18)
C1 C2 1.4024(17)
C1 C6 1.4031(16)
C1 C16 1.4868(16)
C2 H2 0.996(19)
C2 C3 1.3872(18)
C3 H3 0.98(2)
C3 C4 1.3898(19)
C4 H4 0.985(18)
C4 C5 1.3892(19)
C5 H5 1.010(19)
C5 C6 1.3980(18)
C6 C7 1.5115(17)
C7 H7A 1.006(18)
C7 H7B 0.967(18)
C9 H9A 0.959(18)
C9 H9B 0.96(2)
C9 C10 1.536(2)
C10 H10A 1.026(18)
C10 H10B 0.999(18)
C10 C11 1.5126(19)
C11 C12 1.3962(18)
C11 C16 1.4033(17)
C12 H12 0.99(2)
C12 C13 1.389(2)
C13 H13 0.98(2)
C13 C14 1.388(2)
C14 H14 0.96(2)
C14 C15 1.3885(18)
C15 H15 0.960(17)
C15 C16 1.4030(18)

loop_
_geom_torsion_atom_site_label_1
_geom_torsion_atom_site_label_2
_geom_torsion_atom_site_label_3
_geom_torsion_atom_site_label_4
_geom_torsion
O8 C9 C10 C11 -84.43(15)
C1 C2 C3 C4 -0.54(19)
C1 C6 C7 O8 93.95(14)
C2 C1 C6 C5 0.79(17)
C2 C1 C6 C7 179.95(11)
C2 C1 C16 C11 121.98(13)
C2 C1 C16 C15 -56.89(16)
C2 C3 C4 C5 0.08(19)
C3 C4 C5 C6 0.8(2)
C4 C5 C6 C1 -1.27(18)
C4 C5 C6 C7 179.54(12)
C5 C6 C7 O8 -86.89(14)
C6 C1 C2 C3 0.09(18)
C6 C1 C16 C11 -59.88(16)
C6 C1 C16 C15 121.26(13)
C7 O8 C9 C10 60.88(16)
C9 O8 C7 C6 -92.54(13)
C9 C10 C11 C12 -92.13(15)
C9 C10 C11 C16 89.47(15)
C10 C11 C12 C13 -178.76(12)
C10 C11 C16 C1 -1.11(18)
C10 C11 C16 C15 177.75(11)
C11 C12 C13 C14 0.4(2)
C12 C11 C16 C1 -179.52(11)
C12 C11 C16 C15 -0.66(18)
C12 C13 C14 C15 0.4(2)
C13 C14 C15 C16 -1.40(19)
C14 C15 C16 C1 -179.59(11)
C14 C15 C16 C11 1.52(18)
C16 C1 C2 C3 178.29(11)
C16 C1 C6 C5 -177.34(11)
C16 C1 C6 C7 1.82(17)
C16 C11 C12 C13 -0.29(19)
